data_4123049
loop_
_publ_author_name
'Murakami, Keiichi'
'Sasano, Yusuke'
'Tomizawa, Masaki'
'Shibuya, Masatoshi'
'Kwon, Eunsang'
'Iwabuchi, Yoshiharu'

_publ_section_title
;
 Highly Enantioselective Organocatalytic Oxidative Kinetic Resolution of
 Secondary Alcohols Using Chiral Alkoxyamines as Precatalysts: Catalyst
 Structure, Active Species, and Substrate Scope.
;
_journal_name_full 'Journal of the American Chemical Society'
_journal_page_first 141205132142002
_journal_paper_doi 10.1021/ja509766f
_journal_year 2014
_chemical_absolute_configuration ad
_chemical_formula_moiety 'C27 H32 Br N O2'
_chemical_formula_sum 'C27 H32 Br N O2'
_chemical_formula_weight 482.46
_space_group_IT_number 4
_symmetry_cell_setting monoclinic
_symmetry_Int_Tables_number 4
_symmetry_space_group_name_Hall 'P 2yb'
_symmetry_space_group_name_H-M 'P 1 21 1'
_atom_sites_solution_hydrogens geom
_atom_sites_solution_primary direct
_atom_sites_solution_secondary difmap
_cell_angle_alpha 90.0000
_cell_angle_beta 90.331(6)
_cell_angle_gamma 90.0000
_cell_formula_units_Z 4
_cell_length_a 8.2270(9)
_cell_length_b 26.921(3)
_cell_length_c 10.8369(11)
_cell_measurement_reflns_used 22317
_cell_measurement_temperature 150
_cell_measurement_theta_max 27.60
_cell_measurement_theta_min 3.00
_cell_volume 2400.1(4)
_computing_cell_refinement 'CrystalClear-SM Auto 2.0 r15'
_computing_data_collection 'CrystalClear-SM Auto 2.0 r15 (Rigaku, 2011)'
_computing_data_reduction 'CrystalClear-SM Auto 2.0 r15'
_computing_molecular_graphics 'CrystalStructure 4.0'
_computing_publication_material 'CrystalStructure 4.0 (Rigaku, 2010)'
_computing_structure_refinement 'SHELXL97 (Sheldrick, 2008)'
_computing_structure_solution 'SHELXS97 (Sheldrick, 2008)'
_diffrn_ambient_temperature 150
_diffrn_detector_area_resol_mean 6.827
_diffrn_measured_fraction_theta_full 0.998
_diffrn_measured_fraction_theta_max 0.998
_diffrn_measurement_device_type 'Rigaku XtaLAB mini'
_diffrn_measurement_method \w
_diffrn_radiation_type 'Mo K\a'
_diffrn_radiation_wavelength 0.71075
_diffrn_reflns_av_R_equivalents 0.0470
_diffrn_reflns_limit_h_max 10
_diffrn_reflns_limit_h_min -10
_diffrn_reflns_limit_k_max 34
_diffrn_reflns_limit_k_min -34
_diffrn_reflns_limit_l_max 14
_diffrn_reflns_limit_l_min -13
_diffrn_reflns_number 23440
_diffrn_reflns_theta_full 27.48
_diffrn_reflns_theta_max 27.48
_diffrn_standards_number 0
_exptl_absorpt_coefficient_mu 1.741
_exptl_absorpt_correction_T_max 0.706
_exptl_absorpt_correction_T_min 0.546
_exptl_absorpt_correction_type multi-scan
_exptl_absorpt_process_details 'REQAB (Rigaku, 1998)'
_exptl_crystal_colour colorless
_exptl_crystal_density_diffrn 1.335
_exptl_crystal_density_method 'not measured'
_exptl_crystal_description platelet
_exptl_crystal_F_000 1008.00
_exptl_crystal_size_max 0.400
_exptl_crystal_size_mid 0.200
_exptl_crystal_size_min 0.200
_refine_diff_density_max 1.070
_refine_diff_density_min -0.470
_refine_ls_abs_structure_details 'Flack, H. D. (1983), Acta Cryst. A39, 876-881.  5335 Friedel Pairs'
_refine_ls_abs_structure_Flack 0.055(9)
_refine_ls_extinction_coef 0.0062(4)
_refine_ls_extinction_method SHELXL
_refine_ls_goodness_of_fit_ref 1.117
_refine_ls_hydrogen_treatment constr
_refine_ls_number_parameters 561
_refine_ls_number_reflns 10946
_refine_ls_number_restraints 1
_refine_ls_R_factor_gt 0.0581
_refine_ls_shift/su_max 0.001
_refine_ls_structure_factor_coef Fsqd
_refine_ls_weighting_details 'w = 1/[\s^2^(Fo^2^)+(0.0160P)^2^+4.2712P] where P=(Fo^2^+2Fc^2^)/3'
_refine_ls_weighting_scheme calc
_refine_ls_wR_factor_ref 0.1305
_reflns_number_gt 9445
_reflns_number_total 10946
_reflns_threshold_expression F^2^>2.0\s(F^2^)
_cod_data_source_file ja509766f_si_002.cif
_cod_data_source_block 01
_cod_original_cell_volume 2400.1(5)
_cod_database_code 4123049

loop_
_symmetry_equiv_pos_site_id
_symmetry_equiv_pos_as_xyz
1 +X,+Y,+Z
2 -X,1/2+Y,-Z

loop_
_atom_site_label
_atom_site_type_symbol
_atom_site_fract_x
_atom_site_fract_y
_atom_site_fract_z
_atom_site_U_iso_or_equiv
_atom_site_adp_type
_atom_site_occupancy
_atom_site_symmetry_multiplicity
_atom_site_calc_flag
_atom_site_refinement_flags
Br1 Br 0.11984(7) 0.45938(2) 0.89431(5) 0.04219(16) Uani 1.0 2 d .
Br2 Br 1.01454(7) 0.28280(2) 1.40105(5) 0.04079(15) Uani 1.0 2 d .
O4 O 0.9971(5) 0.30759(14) 0.7735(4) 0.0313(8) Uani 1.0 2 d .
O5 O 0.4981(4) 0.48756(12) 0.3673(3) 0.0206(7) Uani 1.0 2 d .
O8 O 0.6324(4) 0.25368(12) 0.8697(3) 0.0222(7) Uani 1.0 2 d .
O9 O 0.1318(4) 0.43678(13) 0.2657(4) 0.0308(8) Uani 1.0 2 d .
N10 N 0.7534(5) 0.27039(14) 0.7876(4) 0.0266(10) Uani 1.0 2 d .
N31 N 0.3788(5) 0.47133(13) 0.2851(4) 0.0220(9) Uani 1.0 2 d .
C3 C 0.8064(8) 0.1433(2) 0.4820(6) 0.0394(13) Uani 1.0 2 d .
C6 C 0.9131(5) 0.28685(18) 0.9776(4) 0.0209(9) Uani 1.0 2 d .
C7 C 1.0104(7) 0.32750(18) 1.1626(5) 0.0309(12) Uani 1.0 2 d .
C11 C 0.9562(9) 0.1274(3) 0.4361(6) 0.0461(16) Uani 1.0 2 d .
C12 C 1.0939(8) 0.1306(2) 0.5067(7) 0.0482(17) Uani 1.0 2 d .
C13 C 0.1575(6) 0.4584(2) 0.7213(5) 0.0280(10) Uani 1.0 2 d .
C14 C 0.9734(6) 0.2850(2) 1.2277(5) 0.0262(10) Uani 1.0 2 d .
C15 C 0.1246(6) 0.41484(19) 0.6551(5) 0.0281(12) Uani 1.0 2 d .
C16 C 0.2385(6) 0.45365(17) 0.3341(5) 0.0222(10) Uani 1.0 2 d .
C17 C 0.2133(5) 0.45614(18) 0.4702(5) 0.0230(9) Uani 1.0 2 d .
C18 C 0.4192(6) 0.2815(3) 0.9958(5) 0.0326(11) Uani 1.0 2 d .
C19 C 0.3687(8) 0.59936(19) -0.0353(6) 0.0396(14) Uani 1.0 2 d .
C20 C 0.6355(7) 0.18025(19) 0.6512(5) 0.0314(12) Uani 1.0 2 d .
C21 C 0.2369(9) 0.6154(2) -0.1031(6) 0.0440(16) Uani 1.0 2 d .
C22 C 0.8884(6) 0.28960(18) 0.8396(5) 0.0241(10) Uani 1.0 2 d .
C23 C 0.9118(7) 0.24294(19) 1.1712(5) 0.0320(12) Uani 1.0 2 d .
C24 C 0.4731(6) 0.27946(19) 0.8608(5) 0.0251(10) Uani 1.0 2 d .
C25 C 0.9803(6) 0.32764(18) 1.0373(5) 0.0275(11) Uani 1.0 2 d .
C26 C 0.6558(5) 0.46038(19) 0.3631(4) 0.0225(9) Uani 1.0 2 d .
C27 C 0.3684(6) 0.24491(18) 0.7817(5) 0.0284(11) Uani 1.0 2 d .
C28 C 0.5449(6) 0.50793(18) 0.1150(5) 0.0243(11) Uani 1.0 2 d .
C29 C 0.3540(7) 0.58029(17) 0.0842(5) 0.0323(12) Uani 1.0 2 d .
C30 C 0.5002(7) 0.56105(18) 0.1529(5) 0.0305(12) Uani 1.0 2 d .
C32 C 0.6290(6) 0.40426(19) 0.1649(5) 0.0290(12) Uani 1.0 2 d .
C33 C 0.7042(6) 0.4560(2) 0.4980(5) 0.0292(11) Uani 1.0 2 d .
C34 C 0.8794(6) 0.24402(18) 1.0442(5) 0.0288(11) Uani 1.0 2 d .
C35 C 0.1522(6) 0.41516(18) 0.5304(5) 0.0268(11) Uani 1.0 2 d .
C36 C 0.2457(7) 0.49971(18) 0.5400(5) 0.0294(11) Uani 1.0 2 d .
C37 C 0.4083(7) 0.2324(2) 1.0656(5) 0.0332(12) Uani 1.0 2 d .
C38 C 0.4987(7) 0.33661(18) 0.6655(5) 0.0291(12) Uani 1.0 2 d .
C39 C 0.5920(6) 0.23455(17) 0.6148(5) 0.0234(10) Uani 1.0 2 d .
C40 C 0.7202(6) 0.49269(18) 0.1498(5) 0.0275(11) Uani 1.0 2 d .
C41 C 1.0862(8) 0.1500(2) 0.6246(7) 0.0441(16) Uani 1.0 2 d .
C42 C 0.6412(7) 0.40800(18) 0.3057(5) 0.0286(11) Uani 1.0 2 d .
C43 C 0.7187(6) 0.27262(16) 0.6568(5) 0.0232(10) Uani 1.0 2 d .
C44 C 0.4143(6) 0.47041(16) 0.1532(4) 0.0215(10) Uani 1.0 2 d .
C45 C 0.7158(7) 0.50430(19) 0.5722(5) 0.0311(12) Uani 1.0 2 d .
C46 C 0.4145(7) 0.24905(19) 0.6445(5) 0.0276(11) Uani 1.0 2 d .
C47 C 0.2159(7) 0.50022(19) 0.6652(5) 0.0316(12) Uani 1.0 2 d .
C48 C 0.7954(7) 0.16306(18) 0.5995(5) 0.0285(11) Uani 1.0 2 d .
C49 C 0.6681(6) 0.32565(18) 0.6220(5) 0.0268(11) Uani 1.0 2 d .
C50 C 0.4833(7) 0.33195(18) 0.8089(5) 0.0291(11) Uani 1.0 2 d .
C51 C 0.7527(7) 0.4397(2) 0.1041(5) 0.0318(12) Uani 1.0 2 d .
C52 C 0.7638(6) 0.49464(18) 0.2875(5) 0.0252(10) Uani 1.0 2 d .
C53 C 0.4606(6) 0.41712(18) 0.1179(5) 0.0263(11) Uani 1.0 2 d .
C54 C 0.9365(7) 0.1661(2) 0.6680(6) 0.0372(13) Uani 1.0 2 d .
C55 C 0.0854(9) 0.6123(3) -0.0519(7) 0.0513(18) Uani 1.0 2 d .
C56 C 0.3782(7) 0.3021(2) 0.6032(5) 0.0314(12) Uani 1.0 2 d .
C57 C 0.0671(8) 0.5934(2) 0.0675(7) 0.0459(16) Uani 1.0 2 d .
C58 C 0.2012(8) 0.5780(2) 0.1308(6) 0.0399(14) Uani 1.0 2 d .
C59 C 0.4041(8) 0.2398(3) 1.2048(6) 0.0400(14) Uani 1.0 2 d .
C60 C 0.3743(10) 0.1932(3) 1.2763(6) 0.0561(18) Uani 1.0 2 d .
C61 C 0.7171(7) 0.4947(3) 0.7109(5) 0.0373(13) Uani 1.0 2 d .
C62 C 0.7534(10) 0.5419(3) 0.7848(6) 0.0549(18) Uani 1.0 2 d .
H3 H 0.7115 0.1405 0.4321 0.0473 Uiso 1.0 2 calc R
H7 H 1.0553 0.3558 1.2028 0.0371 Uiso 1.0 2 calc R
H11 H 0.9623 0.1142 0.3549 0.0553 Uiso 1.0 2 calc R
H12 H 1.1948 0.1194 0.4749 0.0578 Uiso 1.0 2 calc R
H15 H 0.0845 0.3860 0.6952 0.0337 Uiso 1.0 2 calc R
H18A H 0.4956 0.3034 1.0411 0.0391 Uiso 1.0 2 calc R
H18B H 0.3109 0.2975 0.9983 0.0391 Uiso 1.0 2 calc R
H19 H 0.4737 0.6013 -0.0709 0.0475 Uiso 1.0 2 calc R
H20A H 0.6398 0.1777 0.7423 0.0377 Uiso 1.0 2 calc R
H20B H 0.5484 0.1578 0.6213 0.0377 Uiso 1.0 2 calc R
H21 H 0.2507 0.6284 -0.1839 0.0528 Uiso 1.0 2 calc R
H23 H 0.8918 0.2137 1.2178 0.0383 Uiso 1.0 2 calc R
H25 H 1.0062 0.3564 0.9906 0.0330 Uiso 1.0 2 calc R
H27A H 0.2523 0.2537 0.7919 0.0341 Uiso 1.0 2 calc R
H27B H 0.3834 0.2102 0.8097 0.0341 Uiso 1.0 2 calc R
H28 H 0.5422 0.5081 0.0227 0.0292 Uiso 1.0 2 calc R
H30A H 0.4780 0.5618 0.2425 0.0366 Uiso 1.0 2 calc R
H30B H 0.5938 0.5832 0.1370 0.0366 Uiso 1.0 2 calc R
H32 H 0.6550 0.3694 0.1398 0.0348 Uiso 1.0 2 calc R
H33A H 0.8111 0.4392 0.5023 0.0350 Uiso 1.0 2 calc R
H33B H 0.6245 0.4341 0.5391 0.0350 Uiso 1.0 2 calc R
H34 H 0.8348 0.2157 1.0040 0.0345 Uiso 1.0 2 calc R
H35 H 0.1284 0.3861 0.4839 0.0321 Uiso 1.0 2 calc R
H36 H 0.2879 0.5284 0.5006 0.0352 Uiso 1.0 2 calc R
H37A H 0.3090 0.2145 1.0391 0.0399 Uiso 1.0 2 calc R
H37B H 0.5032 0.2115 1.0444 0.0399 Uiso 1.0 2 calc R
H38 H 0.4710 0.3715 0.6416 0.0349 Uiso 1.0 2 calc R
H39 H 0.5976 0.2350 0.5227 0.0281 Uiso 1.0 2 calc R
H40 H 0.7960 0.5154 0.1054 0.0329 Uiso 1.0 2 calc R
H41 H 1.1810 0.1524 0.6747 0.0529 Uiso 1.0 2 calc R
H42A H 0.7368 0.3884 0.3327 0.0343 Uiso 1.0 2 calc R
H42B H 0.5438 0.3918 0.3409 0.0343 Uiso 1.0 2 calc R
H43 H 0.8219 0.2651 0.6123 0.0278 Uiso 1.0 2 calc R
H44 H 0.3119 0.4790 0.1079 0.0259 Uiso 1.0 2 calc R
H45A H 0.8165 0.5221 0.5492 0.0373 Uiso 1.0 2 calc R
H45B H 0.6223 0.5259 0.5510 0.0373 Uiso 1.0 2 calc R
H46 H 0.3413 0.2264 0.5967 0.0331 Uiso 1.0 2 calc R
H47 H 0.2359 0.5294 0.7121 0.0379 Uiso 1.0 2 calc R
H49A H 0.7449 0.3496 0.6598 0.0322 Uiso 1.0 2 calc R
H49B H 0.6729 0.3297 0.5313 0.0322 Uiso 1.0 2 calc R
H50A H 0.5782 0.3487 0.8472 0.0349 Uiso 1.0 2 calc R
H50B H 0.3850 0.3503 0.8347 0.0349 Uiso 1.0 2 calc R
H51A H 0.8648 0.4295 0.1263 0.0382 Uiso 1.0 2 calc R
H51B H 0.7411 0.4382 0.0132 0.0382 Uiso 1.0 2 calc R
H52A H 0.8789 0.4848 0.2989 0.0302 Uiso 1.0 2 calc R
H52B H 0.7518 0.5292 0.3177 0.0302 Uiso 1.0 2 calc R
H53A H 0.3807 0.3937 0.1532 0.0315 Uiso 1.0 2 calc R
H53B H 0.4574 0.4136 0.0270 0.0315 Uiso 1.0 2 calc R
H54 H 0.9312 0.1798 0.7487 0.0447 Uiso 1.0 2 calc R
H55 H -0.0071 0.6231 -0.0974 0.0616 Uiso 1.0 2 calc R
H56A H 0.3881 0.3047 0.5125 0.0376 Uiso 1.0 2 calc R
H56B H 0.2660 0.3113 0.6264 0.0376 Uiso 1.0 2 calc R
H57 H -0.0376 0.5912 0.1038 0.0551 Uiso 1.0 2 calc R
H58 H 0.1874 0.5651 0.2117 0.0478 Uiso 1.0 2 calc R
H59A H 0.5090 0.2542 1.2320 0.0480 Uiso 1.0 2 calc R
H59B H 0.3176 0.2640 1.2245 0.0480 Uiso 1.0 2 calc R
H60A H 0.4606 0.1692 1.2590 0.0673 Uiso 1.0 2 calc R
H60B H 0.2690 0.1791 1.2520 0.0673 Uiso 1.0 2 calc R
H60C H 0.3736 0.2008 1.3647 0.0673 Uiso 1.0 2 calc R
H61A H 0.8004 0.4693 0.7304 0.0447 Uiso 1.0 2 calc R
H61B H 0.6100 0.4814 0.7358 0.0447 Uiso 1.0 2 calc R
H62A H 0.6700 0.5669 0.7670 0.0659 Uiso 1.0 2 calc R
H62B H 0.8603 0.5548 0.7617 0.0659 Uiso 1.0 2 calc R
H62C H 0.7531 0.5341 0.8732 0.0659 Uiso 1.0 2 calc R

loop_
_atom_site_aniso_label
_atom_site_aniso_U_11
_atom_site_aniso_U_22
_atom_site_aniso_U_33
_atom_site_aniso_U_12
_atom_site_aniso_U_13
_atom_site_aniso_U_23
Br1 0.0459(4) 0.0547(4) 0.0260(3) -0.0008(3) -0.0027(3) 0.0014(3)
Br2 0.0454(4) 0.0514(4) 0.0255(3) -0.0073(3) 0.0001(3) -0.0053(3)
O4 0.0244(19) 0.036(2) 0.033(3) -0.0080(15) 0.0064(15) 0.0084(16)
O5 0.0129(16) 0.0278(18) 0.0210(17) 0.0024(13) -0.0072(12) -0.0048(14)
O8 0.0171(17) 0.0285(18) 0.0212(17) 0.0006(13) 0.0026(13) 0.0021(14)
O9 0.0213(19) 0.034(2) 0.037(3) -0.0051(15) -0.0086(15) -0.0007(16)
N10 0.027(3) 0.027(3) 0.026(3) 0.0001(16) 0.0051(17) -0.0050(16)
N31 0.018(2) 0.025(3) 0.023(2) -0.0009(15) -0.0017(15) -0.0057(15)
C3 0.045(4) 0.042(4) 0.031(3) 0.009(3) -0.001(3) -0.004(3)
C6 0.0076(19) 0.026(3) 0.029(3) 0.0009(18) -0.0040(16) 0.003(2)
C7 0.035(3) 0.021(3) 0.036(4) -0.003(2) -0.005(3) -0.004(2)
C11 0.062(5) 0.045(4) 0.032(4) 0.008(3) 0.011(3) -0.014(3)
C12 0.047(4) 0.029(3) 0.069(5) 0.002(3) 0.025(4) 0.001(3)
C13 0.023(3) 0.036(3) 0.025(3) 0.002(3) 0.0001(19) -0.000(3)
C14 0.022(3) 0.031(3) 0.025(3) 0.001(3) -0.0031(18) -0.004(3)
C15 0.024(3) 0.029(3) 0.031(3) -0.001(2) -0.002(3) 0.008(2)
C16 0.019(3) 0.021(3) 0.027(3) 0.0030(18) -0.0011(18) -0.0047(19)
C17 0.014(2) 0.025(3) 0.030(3) 0.0001(19) -0.0021(17) -0.003(2)
C18 0.026(3) 0.038(3) 0.034(3) 0.008(3) 0.003(2) -0.004(3)
C19 0.056(4) 0.026(3) 0.036(4) 0.007(3) -0.003(3) 0.008(3)
C20 0.032(3) 0.027(3) 0.036(3) -0.002(2) 0.007(3) -0.001(3)
C21 0.066(5) 0.029(3) 0.037(4) 0.010(3) -0.017(3) 0.005(3)
C22 0.015(3) 0.023(3) 0.035(3) -0.0003(18) 0.0059(19) -0.004(2)
C23 0.041(4) 0.025(3) 0.030(3) -0.006(3) -0.006(3) 0.006(2)
C24 0.020(3) 0.028(3) 0.028(3) 0.001(2) -0.0021(18) -0.003(3)
C25 0.021(3) 0.022(3) 0.040(3) -0.0017(19) 0.003(2) 0.000(2)
C26 0.016(3) 0.029(3) 0.022(3) -0.002(2) -0.0035(17) -0.003(2)
C27 0.017(3) 0.028(3) 0.041(3) 0.0005(19) -0.002(2) 0.005(2)
C28 0.024(3) 0.023(3) 0.026(3) 0.0019(19) 0.000(2) -0.0001(18)
C29 0.048(4) 0.015(3) 0.033(3) 0.005(2) -0.009(3) -0.0053(19)
C30 0.037(3) 0.025(3) 0.029(3) -0.003(2) -0.007(3) 0.004(2)
C32 0.026(3) 0.026(3) 0.035(3) 0.010(2) -0.004(3) -0.008(2)
C33 0.026(3) 0.032(3) 0.029(3) 0.000(3) -0.007(2) 0.004(3)
C34 0.031(3) 0.023(3) 0.032(3) -0.006(2) -0.005(3) 0.001(2)
C35 0.022(3) 0.021(3) 0.037(3) 0.0001(19) -0.004(2) -0.002(2)
C36 0.034(3) 0.024(3) 0.029(3) -0.001(2) 0.002(3) -0.006(2)
C37 0.037(4) 0.041(3) 0.022(3) -0.004(3) 0.005(3) 0.000(3)
C38 0.031(3) 0.020(3) 0.036(3) 0.008(2) 0.004(3) 0.007(2)
C39 0.025(3) 0.026(3) 0.019(3) -0.0006(19) -0.0047(19) 0.0020(18)
C40 0.022(3) 0.029(3) 0.031(3) 0.002(2) 0.004(2) 0.005(2)
C41 0.033(4) 0.033(4) 0.066(5) -0.007(3) -0.011(3) 0.000(3)
C42 0.030(3) 0.024(3) 0.032(3) 0.004(2) -0.005(3) 0.003(2)
C43 0.024(3) 0.023(3) 0.022(3) 0.0011(18) 0.0080(18) 0.0030(17)
C44 0.019(3) 0.026(3) 0.019(3) 0.0016(17) -0.0038(17) -0.0011(17)
C45 0.028(3) 0.036(3) 0.030(3) -0.005(3) -0.005(3) -0.001(2)
C46 0.026(3) 0.032(3) 0.025(3) 0.003(2) -0.006(2) 0.004(2)
C47 0.031(3) 0.032(3) 0.033(3) -0.006(3) 0.004(3) -0.008(2)
C48 0.038(3) 0.022(3) 0.025(3) 0.001(2) 0.009(3) 0.0008(19)
C49 0.021(3) 0.028(3) 0.031(3) 0.001(2) 0.003(2) 0.006(2)
C50 0.028(3) 0.025(3) 0.034(3) 0.006(2) -0.001(2) 0.001(2)
C51 0.025(3) 0.039(3) 0.031(3) 0.005(3) 0.007(3) 0.002(3)
C52 0.018(3) 0.030(3) 0.028(3) -0.0005(19) -0.0022(19) 0.002(2)
C53 0.025(3) 0.029(3) 0.025(3) 0.005(2) -0.004(2) -0.003(2)
C54 0.045(4) 0.032(3) 0.035(4) 0.001(3) 0.002(3) -0.002(3)
C55 0.056(5) 0.027(3) 0.070(5) 0.011(3) -0.032(4) -0.012(3)
C56 0.024(3) 0.040(3) 0.030(3) 0.009(2) -0.003(2) 0.008(3)
C57 0.044(4) 0.024(3) 0.070(5) 0.006(3) 0.005(4) 0.002(3)
C58 0.043(4) 0.030(3) 0.047(4) 0.000(3) 0.010(3) -0.003(3)
C59 0.038(4) 0.048(4) 0.034(4) -0.001(3) 0.006(3) -0.002(3)
C60 0.071(5) 0.068(5) 0.030(4) -0.005(4) 0.007(3) 0.013(3)
C61 0.035(4) 0.053(4) 0.024(3) 0.002(3) -0.005(3) -0.000(3)
C62 0.071(5) 0.066(5) 0.028(4) -0.013(4) 0.003(3) -0.008(3)

loop_
_atom_type_symbol
_atom_type_description
_atom_type_scat_dispersion_real
_atom_type_scat_dispersion_imag
_atom_type_scat_source
C C 0.0033 0.0016
;
International Tables for Crystallography
(1992, Vol. C, Tables 4.2.6.8 and 6.1.1.4)
;
H H 0.0000 0.0000
;
International Tables for Crystallography
(1992, Vol. C, Table 6.1.1.4)
;
Br Br -0.2901 2.4595
;
International Tables for Crystallography
(1992, Vol. C, Tables 4.2.6.8 and 6.1.1.4)
;
N N 0.0061 0.0033
;
International Tables for Crystallography
(1992, Vol. C, Tables 4.2.6.8 and 6.1.1.4)
;
O O 0.0106 0.0060
;
International Tables for Crystallography
(1992, Vol. C, Tables 4.2.6.8 and 6.1.1.4)
;

loop_
_geom_angle_atom_site_label_1
_geom_angle_atom_site_label_2
_geom_angle_atom_site_label_3
_geom_angle
_geom_angle_publ_flag
N31 O5 C26 115.9(4) yes
N10 O8 C24 115.8(4) yes
O8 N10 C22 116.2(4) yes
O8 N10 C43 119.7(4) yes
C22 N10 C43 123.5(4) yes
O5 N31 C16 117.2(4) yes
O5 N31 C44 119.2(4) yes
C16 N31 C44 123.5(4) yes
C11 C3 C48 120.5(6) yes
C22 C6 C25 118.3(5) yes
C22 C6 C34 122.0(5) yes
C25 C6 C34 119.6(5) yes
C14 C7 C25 117.9(5) yes
C3 C11 C12 120.7(6) yes
C11 C12 C41 120.0(6) yes
Br1 C13 C15 119.0(4) yes
Br1 C13 C47 119.1(4) yes
C15 C13 C47 121.9(5) yes
Br2 C14 C7 119.4(4) yes
Br2 C14 C23 118.2(4) yes
C7 C14 C23 122.3(5) yes
C13 C15 C35 117.8(5) yes
O9 C16 N31 119.8(5) yes
O9 C16 C17 120.6(4) yes
N31 C16 C17 119.6(4) yes
C16 C17 C35 119.0(5) yes
C16 C17 C36 122.4(5) yes
C35 C17 C36 118.5(5) yes
C24 C18 C37 117.4(5) yes
C21 C19 C29 122.5(6) yes
C39 C20 C48 113.3(5) yes
C19 C21 C55 118.8(6) yes
O4 C22 N10 120.1(5) yes
O4 C22 C6 119.7(4) yes
N10 C22 C6 120.1(4) yes
C14 C23 C34 119.0(5) yes
O8 C24 C18 102.4(4) yes
O8 C24 C27 104.3(4) yes
O8 C24 C50 114.0(4) yes
C18 C24 C27 113.1(4) yes
C18 C24 C50 109.6(5) yes
C27 C24 C50 112.9(4) yes
C6 C25 C7 121.7(5) yes
O5 C26 C33 103.4(4) yes
O5 C26 C42 113.2(4) yes
O5 C26 C52 103.3(4) yes
C33 C26 C42 109.7(4) yes
C33 C26 C52 114.5(4) yes
C42 C26 C52 112.3(4) yes
C24 C27 C46 110.9(4) yes
C30 C28 C40 114.0(4) yes
C30 C28 C44 111.9(4) yes
C40 C28 C44 114.4(4) yes
C19 C29 C30 120.8(5) yes
C19 C29 C58 116.5(6) yes
C30 C29 C58 122.7(5) yes
C28 C30 C29 112.4(5) yes
C42 C32 C51 110.2(5) yes
C42 C32 C53 112.0(5) yes
C51 C32 C53 108.6(5) yes
C26 C33 C45 117.1(5) yes
C6 C34 C23 119.4(5) yes
C15 C35 C17 122.3(5) yes
C17 C36 C47 119.8(5) yes
C18 C37 C59 112.3(5) yes
C49 C38 C50 112.1(5) yes
C49 C38 C56 110.2(5) yes
C50 C38 C56 109.7(5) yes
C20 C39 C43 113.5(4) yes
C20 C39 C46 113.6(4) yes
C43 C39 C46 114.3(4) yes
C28 C40 C51 109.4(4) yes
C28 C40 C52 116.2(4) yes
C51 C40 C52 107.8(4) yes
C12 C41 C54 118.4(6) yes
C26 C42 C32 117.7(4) yes
N10 C43 C39 113.2(4) yes
N10 C43 C49 109.4(4) yes
C39 C43 C49 111.5(4) yes
N31 C44 C28 113.4(4) yes
N31 C44 C53 108.2(4) yes
C28 C44 C53 111.9(4) yes
C33 C45 C61 112.0(5) yes
C27 C46 C39 114.8(4) yes
C27 C46 C56 107.6(4) yes
C39 C46 C56 111.0(4) yes
C13 C47 C36 119.6(5) yes
C3 C48 C20 121.5(5) yes
C3 C48 C54 117.4(5) yes
C20 C48 C54 121.1(5) yes
C38 C49 C43 110.9(4) yes
C24 C50 C38 116.5(4) yes
C32 C51 C40 108.6(5) yes
C26 C52 C40 111.6(4) yes
C32 C53 C44 111.0(4) yes
C41 C54 C48 123.0(6) yes
C21 C55 C57 120.0(7) yes
C38 C56 C46 108.5(5) yes
C55 C57 C58 119.0(7) yes
C29 C58 C57 123.3(6) yes
C37 C59 C60 114.1(5) yes
C45 C61 C62 112.1(5) yes
C11 C3 H3 119.745 no
C48 C3 H3 119.756 no
C14 C7 H7 121.059 no
C25 C7 H7 121.082 no
C3 C11 H11 119.658 no
C12 C11 H11 119.650 no
C11 C12 H12 120.007 no
C41 C12 H12 120.005 no
C13 C15 H15 121.080 no
C35 C15 H15 121.083 no
C24 C18 H18A 107.954 no
C24 C18 H18B 107.947 no
C37 C18 H18A 107.952 no
C37 C18 H18B 107.954 no
H18A C18 H18B 107.223 no
C21 C19 H19 118.737 no
C29 C19 H19 118.748 no
C39 C20 H20A 108.916 no
C39 C20 H20B 108.923 no
C48 C20 H20A 108.918 no
C48 C20 H20B 108.913 no
H20A C20 H20B 107.750 no
C19 C21 H21 120.626 no
C55 C21 H21 120.618 no
C14 C23 H23 120.480 no
C34 C23 H23 120.476 no
C6 C25 H25 119.147 no
C7 C25 H25 119.133 no
C24 C27 H27A 109.478 no
C24 C27 H27B 109.465 no
C46 C27 H27A 109.473 no
C46 C27 H27B 109.458 no
H27A C27 H27B 108.049 no
C30 C28 H28 105.103 no
C40 C28 H28 105.118 no
C44 C28 H28 105.130 no
C28 C30 H30A 109.120 no
C28 C30 H30B 109.128 no
C29 C30 H30A 109.121 no
C29 C30 H30B 109.120 no
H30A C30 H30B 107.849 no
C42 C32 H32 108.667 no
C51 C32 H32 108.655 no
C53 C32 H32 108.654 no
C26 C33 H33A 108.028 no
C26 C33 H33B 108.027 no
C45 C33 H33A 108.022 no
C45 C33 H33B 108.015 no
H33A C33 H33B 107.269 no
C6 C34 H34 120.303 no
C23 C34 H34 120.313 no
C15 C35 H35 118.865 no
C17 C35 H35 118.866 no
C17 C36 H36 120.096 no
C47 C36 H36 120.074 no
C18 C37 H37A 109.146 no
C18 C37 H37B 109.143 no
C59 C37 H37A 109.146 no
C59 C37 H37B 109.148 no
H37A C37 H37B 107.865 no
C49 C38 H38 108.249 no
C50 C38 H38 108.252 no
C56 C38 H38 108.255 no
C20 C39 H39 104.652 no
C43 C39 H39 104.665 no
C46 C39 H39 104.663 no
C28 C40 H40 107.696 no
C51 C40 H40 107.694 no
C52 C40 H40 107.699 no
C12 C41 H41 120.793 no
C54 C41 H41 120.796 no
C26 C42 H42A 107.872 no
C26 C42 H42B 107.878 no
C32 C42 H42A 107.866 no
C32 C42 H42B 107.866 no
H42A C42 H42B 107.176 no
N10 C43 H43 107.492 no
C39 C43 H43 107.486 no
C49 C43 H43 107.491 no
N31 C44 H44 107.703 no
C28 C44 H44 107.698 no
C53 C44 H44 107.699 no
C33 C45 H45A 109.223 no
C33 C45 H45B 109.225 no
C61 C45 H45A 109.223 no
C61 C45 H45B 109.218 no
H45A C45 H45B 107.905 no
C27 C46 H46 107.725 no
C39 C46 H46 107.727 no
C56 C46 H46 107.705 no
C13 C47 H47 120.186 no
C36 C47 H47 120.204 no
C38 C49 H49A 109.467 no
C38 C49 H49B 109.466 no
C43 C49 H49A 109.459 no
C43 C49 H49B 109.454 no
H49A C49 H49B 108.055 no
C24 C50 H50A 108.167 no
C24 C50 H50B 108.176 no
C38 C50 H50A 108.171 no
C38 C50 H50B 108.171 no
H50A C50 H50B 107.332 no
C32 C51 H51A 109.957 no
C32 C51 H51B 109.959 no
C40 C51 H51A 109.970 no
C40 C51 H51B 109.967 no
H51A C51 H51B 108.340 no
C26 C52 H52A 109.307 no
C26 C52 H52B 109.314 no
C40 C52 H52A 109.298 no
C40 C52 H52B 109.296 no
H52A C52 H52B 107.949 no
C32 C53 H53A 109.439 no
C32 C53 H53B 109.445 no
C44 C53 H53A 109.438 no
C44 C53 H53B 109.433 no
H53A C53 H53B 108.044 no
C41 C54 H54 118.498 no
C48 C54 H54 118.495 no
C21 C55 H55 120.015 no
C57 C55 H55 120.021 no
C38 C56 H56A 109.992 no
C38 C56 H56B 109.986 no
C46 C56 H56A 109.987 no
C46 C56 H56B 109.990 no
H56A C56 H56B 108.361 no
C55 C57 H57 120.488 no
C58 C57 H57 120.505 no
C29 C58 H58 118.356 no
C57 C58 H58 118.357 no
C37 C59 H59A 108.733 no
C37 C59 H59B 108.734 no
C60 C59 H59A 108.726 no
C60 C59 H59B 108.733 no
H59A C59 H59B 107.640 no
C59 C60 H60A 109.476 no
C59 C60 H60B 109.470 no
C59 C60 H60C 109.462 no
H60A C60 H60B 109.473 no
H60A C60 H60C 109.473 no
H60B C60 H60C 109.474 no
C45 C61 H61A 109.189 no
C45 C61 H61B 109.193 no
C62 C61 H61A 109.198 no
C62 C61 H61B 109.197 no
H61A C61 H61B 107.895 no
C61 C62 H62A 109.462 no
C61 C62 H62B 109.469 no
C61 C62 H62C 109.468 no
H62A C62 H62B 109.481 no
H62A C62 H62C 109.471 no
H62B C62 H62C 109.475 no

loop_
_geom_bond_atom_site_label_1
_geom_bond_atom_site_label_2
_geom_bond_distance
_geom_bond_publ_flag
Br1 C13 1.902(5) yes
Br2 C14 1.908(5) yes
O4 C22 1.247(6) yes
O5 N31 1.392(5) yes
O5 C26 1.490(6) yes
O8 N10 1.412(6) yes
O8 C24 1.486(6) yes
O9 C16 1.233(6) yes
N10 C22 1.346(6) yes
N10 C43 1.446(7) yes
N31 C16 1.360(6) yes
N31 C44 1.461(6) yes
C3 C11 1.399(10) yes
C3 C48 1.383(8) yes
C6 C22 1.509(7) yes
C6 C25 1.388(7) yes
C6 C34 1.389(7) yes
C7 C14 1.379(8) yes
C7 C25 1.379(8) yes
C11 C12 1.366(10) yes
C12 C41 1.382(10) yes
C13 C15 1.401(8) yes
C13 C47 1.368(8) yes
C14 C23 1.383(8) yes
C15 C35 1.372(8) yes
C16 C17 1.492(7) yes
C17 C35 1.378(7) yes
C17 C36 1.420(7) yes
C18 C24 1.532(7) yes
C18 C37 1.527(8) yes
C19 C21 1.376(9) yes
C19 C29 1.398(8) yes
C20 C39 1.555(7) yes
C20 C48 1.506(8) yes
C21 C55 1.369(10) yes
C23 C34 1.400(8) yes
C24 C27 1.528(7) yes
C24 C50 1.523(7) yes
C26 C33 1.517(7) yes
C26 C42 1.546(7) yes
C26 C52 1.523(7) yes
C27 C46 1.541(8) yes
C28 C30 1.533(7) yes
C28 C40 1.544(7) yes
C28 C44 1.533(7) yes
C29 C30 1.503(8) yes
C29 C58 1.359(9) yes
C32 C42 1.532(8) yes
C32 C51 1.545(8) yes
C32 C53 1.513(7) yes
C33 C45 1.532(8) yes
C36 C47 1.380(8) yes
C37 C59 1.522(8) yes
C38 C49 1.503(8) yes
C38 C50 1.564(8) yes
C38 C56 1.515(8) yes
C39 C43 1.529(7) yes
C39 C46 1.547(7) yes
C40 C51 1.535(8) yes
C40 C52 1.534(7) yes
C41 C54 1.390(9) yes
C43 C49 1.534(7) yes
C44 C53 1.534(7) yes
C45 C61 1.524(8) yes
C46 C56 1.525(8) yes
C48 C54 1.376(8) yes
C55 C57 1.401(10) yes
C57 C58 1.360(9) yes
C59 C60 1.495(9) yes
C61 C62 1.530(9) yes
C3 H3 0.950 no
C7 H7 0.950 no
C11 H11 0.950 no
C12 H12 0.950 no
C15 H15 0.950 no
C18 H18A 0.990 no
C18 H18B 0.990 no
C19 H19 0.950 no
C20 H20A 0.990 no
C20 H20B 0.990 no
C21 H21 0.950 no
C23 H23 0.950 no
C25 H25 0.950 no
C27 H27A 0.990 no
C27 H27B 0.990 no
C28 H28 1.000 no
C30 H30A 0.990 no
C30 H30B 0.990 no
C32 H32 1.000 no
C33 H33A 0.990 no
C33 H33B 0.990 no
C34 H34 0.950 no
C35 H35 0.950 no
C36 H36 0.950 no
C37 H37A 0.990 no
C37 H37B 0.990 no
C38 H38 1.000 no
C39 H39 1.000 no
C40 H40 1.000 no
C41 H41 0.950 no
C42 H42A 0.990 no
C42 H42B 0.990 no
C43 H43 1.000 no
C44 H44 1.000 no
C45 H45A 0.990 no
C45 H45B 0.990 no
C46 H46 1.000 no
C47 H47 0.950 no
C49 H49A 0.990 no
C49 H49B 0.990 no
C50 H50A 0.990 no
C50 H50B 0.990 no
C51 H51A 0.990 no
C51 H51B 0.990 no
C52 H52A 0.990 no
C52 H52B 0.990 no
C53 H53A 0.990 no
C53 H53B 0.990 no
C54 H54 0.950 no
C55 H55 0.950 no
C56 H56A 0.990 no
C56 H56B 0.990 no
C57 H57 0.950 no
C58 H58 0.950 no
C59 H59A 0.990 no
C59 H59B 0.990 no
C60 H60A 0.980 no
C60 H60B 0.980 no
C60 H60C 0.980 no
C61 H61A 0.990 no
C61 H61B 0.990 no
C62 H62A 0.980 no
C62 H62B 0.980 no
C62 H62C 0.980 no

loop_
_geom_contact_atom_site_label_1
_geom_contact_atom_site_label_2
_geom_contact_distance
_geom_contact_publ_flag
_geom_contact_site_symmetry_2
O4 O8 3.497(5) no .
O4 C25 2.913(7) no .
O4 C34 3.536(7) no .
O4 C43 2.775(6) no .
O4 C49 3.195(7) no .
O5 O9 3.482(5) no .
O5 C17 2.735(6) no .
O5 C28 2.818(6) no .
O5 C30 3.052(6) no .
O5 C32 3.321(6) no .
O5 C36 2.822(6) no .
O5 C40 2.994(6) no .
O5 C45 2.881(6) no .
O5 C53 3.315(6) no .
O8 C6 2.732(6) no .
O8 C20 3.085(7) no .
O8 C34 2.781(6) no .
O8 C37 2.878(7) no .
O8 C38 3.326(6) no .
O8 C39 2.827(6) no .
O8 C46 3.022(6) no .
O8 C49 3.324(6) no .
O9 C35 2.931(7) no .
O9 C36 3.543(7) no .
O9 C44 2.782(6) no .
O9 C53 3.196(6) no .
N10 C18 3.579(7) no .
N10 C20 3.000(7) no .
N10 C27 3.241(7) no .
N10 C34 3.046(7) no .
N10 C38 3.047(7) no .
N10 C46 3.234(7) no .
N10 C48 3.554(7) no .
N10 C50 2.782(7) no .
N10 C54 3.443(7) no .
N31 C30 2.984(7) no .
N31 C32 3.037(7) no .
N31 C33 3.547(6) no .
N31 C35 3.589(7) no .
N31 C36 3.073(7) no .
N31 C40 3.227(7) no .
N31 C42 2.758(7) no .
N31 C52 3.229(6) no .
C3 C39 3.354(8) no .
C3 C41 2.771(9) no .
C6 C14 2.753(7) no .
C7 C34 2.800(7) no .
C11 C54 2.727(9) no .
C12 C48 2.798(9) no .
C13 C17 2.763(7) no .
C15 C36 2.790(8) no .
C16 C26 3.450(6) no .
C16 C42 3.548(7) no .
C16 C53 3.138(7) no .
C19 C28 3.284(8) no .
C19 C57 2.731(10) no .
C20 C27 3.146(8) no .
C21 C58 2.744(9) no .
C22 C24 3.437(7) no .
C22 C49 3.121(7) no .
C22 C50 3.537(7) no .
C23 C25 2.763(8) no .
C24 C39 3.091(7) no .
C24 C43 3.009(7) no .
C24 C49 3.296(7) no .
C24 C56 2.957(7) no .
C26 C28 3.110(7) no .
C26 C44 3.023(7) no .
C26 C51 2.975(7) no .
C26 C53 3.308(7) no .
C27 C37 3.111(8) no .
C27 C38 2.974(7) no .
C27 C43 3.277(7) no .
C28 C32 2.925(7) no .
C28 C42 3.481(7) no .
C28 C58 3.405(8) no .
C29 C44 3.091(7) no .
C29 C55 2.786(9) no .
C30 C52 3.161(7) no .
C32 C52 2.983(7) no .
C35 C47 2.765(8) no .
C38 C39 2.906(7) no .
C39 C50 3.481(7) no .
C39 C54 3.426(8) no .
C40 C42 2.913(7) no .
C40 C53 2.968(7) no .
C42 C44 3.000(7) no .
C43 C48 3.080(7) no .
C43 C50 3.009(7) no .
C43 C54 3.383(7) no .
C43 C56 2.965(7) no .
C44 C51 2.955(7) no .
C44 C52 3.281(7) no .
C44 C58 3.395(7) no .
C45 C52 3.123(7) no .
C46 C49 2.944(7) no .
C46 C50 2.909(8) no .
O4 C15 3.332(7) no 1_655
O4 C27 3.490(6) no 1_655
O9 C7 3.300(6) no 1_454
O9 C51 3.569(7) no 1_455
O9 C52 3.414(6) no 1_455
C7 O9 3.300(6) no 1_656
C15 O4 3.332(7) no 1_455
C27 O4 3.490(6) no 1_455
C34 C55 3.557(8) no 2_646
C51 O9 3.569(7) no 1_655
C52 O9 3.414(6) no 1_655
C54 C57 3.472(9) no 2_646
C54 C58 3.418(9) no 2_646
C55 C34 3.557(8) no 2_656
C57 C54 3.472(9) no 2_656
C58 C54 3.418(9) no 2_656
Br1 H15 2.9381 no .
Br1 H47 2.8963 no .
Br2 H7 2.9315 no .
Br2 H23 2.8981 no .
O4 H25 2.6956 no .
O4 H43 2.5315 no .
O4 H49A 2.6600 no .
O4 H54 3.4923 no .
O5 H30A 2.4179 no .
O5 H33A 3.2284 no .
O5 H33B 2.5689 no .
O5 H36 2.5131 no .
O5 H42A 3.3362 no .
O5 H42B 2.6204 no .
O5 H44 3.2018 no .
O5 H45A 3.3992 no .
O5 H45B 2.4590 no .
O5 H52A 3.2244 no .
O5 H52B 2.4319 no .
O5 H53A 3.5602 no .
O8 H18A 2.5557 no .
O8 H18B 3.2213 no .
O8 H20A 2.4684 no .
O8 H27A 3.2339 no .
O8 H27B 2.4439 no .
O8 H34 2.4310 no .
O8 H37A 3.4091 no .
O8 H37B 2.4549 no .
O8 H43 3.2178 no .
O8 H49A 3.5671 no .
O8 H50A 2.6067 no .
O8 H50B 3.3236 no .
O8 H54 3.4285 no .
O9 H35 2.7296 no .
O9 H44 2.5381 no .
O9 H53A 2.6556 no .
O9 H58 3.5350 no .
N10 H18A 3.5914 no .
N10 H20A 2.7083 no .
N10 H27B 3.4575 no .
N10 H34 2.8455 no .
N10 H39 3.2786 no .
N10 H49A 2.5439 no .
N10 H49B 3.2677 no .
N10 H50A 2.6353 no .
N10 H54 2.8760 no .
N31 H28 3.3038 no .
N31 H30A 2.6103 no .
N31 H33B 3.5500 no .
N31 H36 2.8973 no .
N31 H42B 2.6036 no .
N31 H52B 3.4574 no .
N31 H53A 2.5323 no .
N31 H53B 3.2681 no .
N31 H58 3.0786 no .
C3 H12 3.2607 no .
C3 H20A 3.2769 no .
C3 H20B 2.6415 no .
C3 H39 3.0417 no .
C3 H43 3.5719 no .
C3 H54 3.2151 no .
C6 H7 3.2759 no .
C6 H18A 3.5350 no .
C6 H23 3.2695 no .
C6 H50A 3.5089 no .
C7 H23 3.2711 no .
C11 H41 3.2412 no .
C12 H3 3.2542 no .
C12 H54 3.2342 no .
C13 H35 3.2344 no .
C13 H36 3.2340 no .
C14 H25 3.2213 no .
C14 H34 3.2594 no .
C15 H47 3.2752 no .
C16 H35 2.6027 no .
C16 H36 2.7320 no .
C16 H42B 3.0136 no .
C16 H44 2.6191 no .
C16 H53A 2.8007 no .
C16 H58 3.3077 no .
C17 H15 3.2652 no .
C17 H33B 3.5111 no .
C17 H42B 3.5213 no .
C17 H47 3.2846 no .
C18 H27A 2.7006 no .
C18 H27B 2.7984 no .
C18 H50A 2.7562 no .
C18 H50B 2.5592 no .
C18 H59A 2.7597 no .
C18 H59B 2.6625 no .
C19 H28 2.9092 no .
C19 H30A 3.2961 no .
C19 H30B 2.6582 no .
C19 H55 3.2244 no .
C19 H58 3.2060 no .
C20 H3 2.6810 no .
C20 H27B 2.8184 no .
C20 H43 2.7845 no .
C20 H46 2.7806 no .
C20 H54 2.6466 no .
C21 H57 3.2567 no .
C22 H25 2.6140 no .
C22 H34 2.7078 no .
C22 H43 2.6052 no .
C22 H49A 2.7888 no .
C22 H50A 3.0087 no .
C22 H54 3.1359 no .
C23 H7 3.2754 no .
C23 H59A 3.3961 no .
C24 H20A 3.3246 no .
C24 H37A 2.9409 no .
C24 H37B 2.7133 no .
C24 H38 3.4321 no .
C24 H46 3.3721 no .
C24 H56B 3.1688 no .
C25 H34 3.2608 no .
C26 H30A 3.3581 no .
C26 H32 3.4427 no .
C26 H40 3.3713 no .
C26 H45A 2.9238 no .
C26 H45B 2.7085 no .
C26 H51A 3.2071 no .
C27 H18A 3.3826 no .
C27 H18B 2.7848 no .
C27 H20A 2.9071 no .
C27 H20B 3.2763 no .
C27 H37A 2.9512 no .
C27 H37B 3.1793 no .
C27 H39 3.4007 no .
C27 H50A 3.3573 no .
C27 H50B 2.8985 no .
C27 H56A 3.3371 no .
C27 H56B 2.5925 no .
C28 H19 3.2728 no .
C28 H51A 3.3750 no .
C28 H51B 2.7137 no .
C28 H52A 3.4423 no .
C28 H52B 2.8302 no .
C28 H53A 3.3854 no .
C28 H53B 2.8052 no .
C28 H58 3.4862 no .
C29 H21 3.2870 no .
C29 H28 2.5755 no .
C29 H44 2.7604 no .
C29 H57 3.2427 no .
C30 H19 2.6647 no .
C30 H40 2.7764 no .
C30 H44 2.7396 no .
C30 H52B 2.8587 no .
C30 H58 2.6570 no .
C32 H28 3.2681 no .
C32 H40 3.3576 no .
C32 H44 3.3495 no .
C32 H52A 3.3159 no .
C33 H42A 2.5680 no .
C33 H42B 2.7560 no .
C33 H52A 2.7116 no .
C33 H52B 2.8027 no .
C33 H61A 2.6602 no .
C33 H61B 2.7804 no .
C34 H18A 3.5393 no .
C34 H25 3.2539 no .
C34 H37B 3.2165 no .
C35 H36 3.2643 no .
C36 H33B 3.5825 no .
C36 H35 3.2628 no .
C36 H45B 3.1783 no .
C37 H27A 3.2765 no .
C37 H27B 2.8434 no .
C37 H60A 2.7308 no .
C37 H60B 2.7339 no .
C37 H60C 3.3639 no .
C38 H27A 3.3163 no .
C38 H39 3.2485 no .
C38 H43 3.3363 no .
C38 H46 3.3211 no .
C39 H3 3.3645 no .
C39 H27A 3.4372 no .
C39 H27B 2.8060 no .
C39 H49A 3.3774 no .
C39 H49B 2.7975 no .
C39 H54 3.4666 no .
C39 H56A 2.7556 no .
C39 H56B 3.3885 no .
C40 H30A 2.9090 no .
C40 H30B 2.6526 no .
C40 H32 3.3629 no .
C40 H42A 3.4384 no .
C40 H44 3.4065 no .
C40 H53B 3.3087 no .
C41 H11 3.2366 no .
C42 H33A 2.6769 no .
C42 H33B 2.6293 no .
C42 H51A 2.7464 no .
C42 H51B 3.3792 no .
C42 H52A 2.8461 no .
C42 H52B 3.3885 no .
C42 H53A 2.7256 no .
C42 H53B 3.3733 no .
C43 H20A 2.7956 no .
C43 H20B 3.4134 no .
C43 H38 3.3556 no .
C43 H46 3.4042 no .
C43 H50A 3.1323 no .
C43 H54 3.2048 no .
C43 H56A 3.2469 no .
C44 H30A 2.6939 no .
C44 H30B 3.3818 no .
C44 H32 3.3670 no .
C44 H40 3.4085 no .
C44 H42B 3.1179 no .
C44 H51B 3.2139 no .
C44 H58 3.2254 no .
C45 H52A 3.3005 no .
C45 H52B 2.8549 no .
C45 H62A 2.7283 no .
C45 H62B 2.7286 no .
C45 H62C 3.3705 no .
C46 H20A 2.8677 no .
C46 H20B 2.7031 no .
C46 H38 3.3290 no .
C46 H43 3.3998 no .
C46 H49B 3.2809 no .
C46 H50B 3.4277 no .
C47 H15 3.2760 no .
C47 H61B 3.3657 no .
C48 H11 3.2681 no .
C48 H39 2.6608 no .
C48 H41 3.2832 no .
C48 H43 2.7588 no .
C49 H39 2.7277 no .
C49 H50A 2.6279 no .
C49 H50B 3.3528 no .
C49 H56A 2.6459 no .
C49 H56B 3.3307 no .
C50 H18A 2.6322 no .
C50 H18B 2.6683 no .
C50 H27A 2.8429 no .
C50 H27B 3.3791 no .
C50 H49A 2.7402 no .
C50 H49B 3.3972 no .
C50 H56A 3.3825 no .
C50 H56B 2.7160 no .
C51 H28 2.6736 no .
C51 H42A 2.8394 no .
C51 H42B 3.3539 no .
C51 H52A 2.6427 no .
C51 H52B 3.3412 no .
C51 H53A 3.3466 no .
C51 H53B 2.6589 no .
C52 H28 3.4104 no .
C52 H30A 3.0038 no .
C52 H30B 3.2056 no .
C52 H33A 2.7897 no .
C52 H33B 3.3824 no .
C52 H42A 2.9099 no .
C52 H42B 3.3592 no .
C52 H45A 2.9603 no .
C52 H45B 3.2022 no .
C52 H51A 2.6139 no .
C52 H51B 3.3427 no .
C53 H28 2.7414 no .
C53 H42A 3.3343 no .
C53 H42B 2.5988 no .
C53 H51A 3.3422 no .
C53 H51B 2.6394 no .
C54 H3 3.2216 no .
C54 H12 3.2447 no .
C54 H20A 2.5936 no .
C54 H20B 3.2375 no .
C54 H43 2.8888 no .
C55 H19 3.2156 no .
C55 H58 3.2325 no .
C56 H27A 2.6408 no .
C56 H27B 3.3354 no .
C56 H39 2.7010 no .
C56 H49A 3.3300 no .
C56 H49B 2.6567 no .
C56 H50A 3.3492 no .
C56 H50B 2.8254 no .
C57 H21 3.2620 no .
C58 H19 3.2022 no .
C58 H28 3.5817 no .
C58 H30A 2.6101 no .
C58 H30B 3.2336 no .
C58 H44 2.8287 no .
C58 H55 3.2365 no .
C59 H18A 2.5813 no .
C59 H18B 2.8268 no .
C60 H37A 2.6841 no .
C60 H37B 2.7775 no .
C61 H33A 2.8210 no .
C61 H33B 2.5871 no .
C62 H45A 2.6616 no .
C62 H45B 2.7814 no .
H3 H11 2.3405 no .
H3 H20A 3.5596 no .
H3 H20B 2.5011 no .
H3 H39 2.8856 no .
H7 H25 2.3322 no .
H11 H12 2.3111 no .
H12 H41 2.3435 no .
H15 H35 2.3212 no .
H18A H37A 2.8439 no .
H18A H37B 2.4751 no .
H18A H50A 2.5254 no .
H18A H50B 2.7202 no .
H18A H59A 2.4578 no .
H18A H59B 2.6931 no .
H18B H27A 2.5729 no .
H18B H27B 3.1742 no .
H18B H37A 2.2794 no .
H18B H37B 2.8474 no .
H18B H50A 3.0751 no .
H18B H50B 2.3552 no .
H18B H59A 3.2214 no .
H18B H59B 2.6119 no .
H19 H21 2.3166 no .
H19 H28 2.7651 no .
H19 H30A 3.5601 no .
H19 H30B 2.5036 no .
H20A H27B 2.4006 no .
H20A H34 3.4084 no .
H20A H37B 3.5843 no .
H20A H39 2.8555 no .
H20A H43 3.1286 no .
H20A H46 3.1916 no .
H20A H54 2.3994 no .
H20B H27B 2.8329 no .
H20B H39 2.3723 no .
H20B H46 2.5236 no .
H20B H54 3.4822 no .
H21 H55 2.3282 no .
H23 H34 2.3616 no .
H23 H59A 3.3372 no .
H27A H37A 2.9150 no .
H27A H46 2.3592 no .
H27A H50B 2.8585 no .
H27A H56A 3.5132 no .
H27A H56B 2.3747 no .
H27B H37A 2.5665 no .
H27B H37B 2.7223 no .
H27B H46 2.3720 no .
H27B H56B 3.5025 no .
H28 H30A 2.8391 no .
H28 H30B 2.4086 no .
H28 H40 2.2764 no .
H28 H44 2.2520 no .
H28 H51A 3.5688 no .
H28 H51B 2.4948 no .
H28 H53B 2.6374 no .
H30A H36 3.3347 no .
H30A H40 3.2642 no .
H30A H44 2.9896 no .
H30A H52B 2.5477 no .
H30A H58 2.4138 no .
H30B H40 2.4936 no .
H30B H52B 2.7593 no .
H30B H58 3.4788 no .
H32 H42A 2.2513 no .
H32 H42B 2.4443 no .
H32 H51A 2.3706 no .
H32 H51B 2.4142 no .
H32 H53A 2.3550 no .
H32 H53B 2.3517 no .
H33A H42A 2.3682 no .
H33A H42B 3.0786 no .
H33A H45A 2.2896 no .
H33A H45B 2.8535 no .
H33A H52A 2.5853 no .
H33A H52B 3.1761 no .
H33A H61A 2.6032 no .
H33A H61B 3.2365 no .
H33B H42A 2.7184 no .
H33B H42B 2.5161 no .
H33B H45A 2.8502 no .
H33B H45B 2.4745 no .
H33B H61A 2.6935 no .
H33B H61B 2.4863 no .
H34 H37B 2.7679 no .
H34 H54 3.0410 no .
H36 H45B 2.8027 no .
H36 H47 2.3343 no .
H36 H58 3.3810 no .
H37A H59A 2.8603 no .
H37A H59B 2.4129 no .
H37A H60A 2.9469 no .
H37A H60B 2.5189 no .
H37A H60C 3.5839 no .
H37B H59A 2.3363 no .
H37B H59B 2.8600 no .
H37B H60A 2.6151 no .
H37B H60B 3.0961 no .
H38 H49A 2.3363 no .
H38 H49B 2.3410 no .
H38 H50A 2.4691 no .
H38 H50B 2.2855 no .
H38 H56A 2.3756 no .
H38 H56B 2.3436 no .
H39 H43 2.2328 no .
H39 H46 2.2720 no .
H39 H49B 2.6237 no .
H39 H56A 2.5501 no .
H39 H56B 3.5996 no .
H40 H51A 2.3913 no .
H40 H51B 2.3489 no .
H40 H52A 2.3513 no .
H40 H52B 2.3605 no .
H41 H54 2.3301 no .
H42A H51A 2.7141 no .
H42A H52A 2.8688 no .
H42A H53A 3.5101 no .
H42B H53A 2.4306 no .
H42B H53B 3.5207 no .
H43 H49A 2.4182 no .
H43 H49B 2.2985 no .
H43 H54 2.8715 no .
H44 H53A 2.4156 no .
H44 H53B 2.3053 no .
H44 H58 2.7753 no .
H45A H52A 2.9411 no .
H45A H52B 2.5683 no .
H45A H61A 2.4287 no .
H45A H61B 2.8657 no .
H45A H62A 2.9162 no .
H45A H62B 2.4885 no .
H45A H62C 3.5665 no .
H45B H52B 2.7507 no .
H45B H61A 2.8657 no .
H45B H61B 2.3353 no .
H45B H62A 2.6154 no .
H45B H62B 3.0984 no .
H46 H56A 2.3317 no .
H46 H56B 2.3916 no .
H47 H61B 3.3476 no .
H49A H50A 2.4574 no .
H49A H50B 3.5253 no .
H49A H56A 3.5456 no .
H49B H50A 3.5523 no .
H49B H56A 2.4452 no .
H49B H56B 3.5430 no .
H50B H56B 2.6712 no .
H51A H52A 2.3920 no .
H51A H52B 3.5188 no .
H51A H53B 3.5403 no .
H51B H52A 3.5214 no .
H51B H53A 3.5480 no .
H51B H53B 2.4325 no .
H55 H57 2.3581 no .
H57 H58 2.2932 no .
H59A H60A 2.3429 no .
H59A H60B 2.8356 no .
H59A H60C 2.3230 no .
H59B H60A 2.8358 no .
H59B H60B 2.3404 no .
H59B H60C 2.3255 no .
H61A H62A 2.8661 no .
H61A H62B 2.3775 no .
H61A H62C 2.3654 no .
H61B H62A 2.3776 no .
H61B H62B 2.8661 no .
H61B H62C 2.3651 no .
Br1 H25 3.1077 no 1_455
Br1 H44 2.8447 no 1_556
Br1 H51A 3.3806 no 1_456
Br1 H51B 3.4258 no 1_456
Br1 H53B 3.3542 no 1_556
Br1 H61A 3.1749 no 1_455
Br2 H35 3.0675 no 1_656
Br2 H43 2.8322 no 1_556
Br2 H49B 3.3953 no 1_556
Br2 H56A 3.3476 no 1_656
Br2 H56B 3.2821 no 1_656
Br2 H59B 3.1917 no 1_655
O4 H15 2.3877 no 1_655
O4 H18B 3.5496 no 1_655
O4 H27A 2.5595 no 1_655
O4 H50B 3.4528 no 1_655
O4 H56B 2.7365 no 1_655
O9 H7 2.3696 no 1_454
O9 H42A 3.5790 no 1_455
O9 H51A 2.6663 no 1_455
O9 H52A 2.4772 no 1_455
C3 H21 3.2869 no 2_645
C3 H23 3.5082 no 1_554
C3 H36 3.1935 no 2_646
C6 H18B 3.2916 no 1_655
C6 H27A 3.5643 no 1_655
C6 H32 3.5471 no 1_556
C7 H18B 3.1596 no 1_655
C7 H32 3.1423 no 1_556
C7 H42A 3.3468 no 1_556
C7 H51A 3.0218 no 1_556
C7 H53A 3.5312 no 1_656
C7 H59B 3.1204 no 1_655
C11 H21 3.2117 no 2_645
C11 H23 3.3558 no 1_554
C11 H36 3.4080 no 2_646
C11 H45A 3.3985 no 2_746
C11 H47 3.4643 no 2_646
C11 H60B 3.5497 no 1_654
C11 H62B 3.2755 no 2_746
C12 H45A 3.0729 no 2_746
C12 H46 3.4236 no 1_655
C12 H52B 3.5581 no 2_746
C12 H60B 3.3837 no 1_654
C12 H60C 3.3587 no 1_654
C12 H62B 3.5749 no 2_746
C13 H38 3.5918 no .
C13 H61A 2.9546 no 1_455
C13 H62B 3.5931 no 1_455
C14 H32 3.5917 no 1_556
C14 H42A 3.5853 no 1_556
C14 H59B 2.8884 no 1_655
C15 H33A 3.1267 no 1_455
C15 H38 3.0835 no .
C15 H49A 3.5844 no 1_455
C15 H50B 3.3685 no .
C15 H56B 3.0368 no .
C15 H61A 3.1552 no 1_455
C16 H7 3.3497 no 1_454
C16 H52A 3.0963 no 1_455
C17 H33A 3.3598 no 1_455
C17 H52A 3.3986 no 1_455
C18 H32 3.4307 no 1_556
C18 H53A 3.4841 no 1_556
C18 H53B 3.5857 no 1_556
C19 H34 3.5692 no 2_656
C19 H37B 3.1990 no 2_656
C19 H47 3.4932 no 1_554
C19 H60A 3.3794 no 2_656
C19 H62A 3.4008 no 1_554
C20 H30A 3.5187 no 2_646
C21 H11 3.1752 no 2_655
C21 H23 3.1075 no 2_656
C21 H34 2.9670 no 2_656
C21 H37B 3.4136 no 2_656
C21 H47 3.0612 no 1_554
C21 H60A 3.3453 no 2_656
C22 H15 3.4374 no 1_655
C22 H27A 3.1912 no 1_655
C23 H21 3.3650 no 2_646
C23 H55 3.4159 no 2_646
C23 H59B 3.4321 no 1_655
C23 H60B 3.5107 no 1_655
C25 H18B 2.8718 no 1_655
C25 H32 3.1134 no 1_556
C25 H51A 3.0608 no 1_556
C25 H51B 3.5777 no 1_556
C27 H41 3.1466 no 1_455
C28 H62C 3.2171 no 1_554
C29 H20A 3.2277 no 2_656
C30 H20A 3.5349 no 2_656
C30 H20B 3.5984 no 2_656
C32 H18A 3.2192 no 1_554
C33 H38 3.3636 no .
C33 H49A 3.3739 no .
C33 H49B 3.4301 no .
C34 H55 3.4675 no 2_646
C35 H33A 2.8945 no 1_455
C35 H38 3.1106 no .
C35 H56A 3.5559 no .
C35 H56B 3.1246 no .
C36 H45A 3.5849 no 1_455
C38 H33B 3.1385 no .
C39 H60C 3.3683 no 1_554
C40 H57 3.3566 no 1_655
C40 H62C 3.2117 no 1_554
C41 H27A 3.5927 no 1_655
C41 H27B 3.5454 no 1_655
C41 H46 2.9536 no 1_655
C41 H52B 3.5707 no 2_746
C41 H57 3.3689 no 2_646
C42 H49B 3.2383 no .
C45 H12 3.2269 no 2_756
C46 H41 3.2517 no 1_455
C46 H60C 3.3137 no 1_554
C47 H11 3.4076 no 2_656
C47 H45A 3.5607 no 1_455
C47 H61A 3.5927 no 1_455
C47 H62B 3.4417 no 1_455
C48 H58 3.3398 no 2_646
C49 H33A 3.5262 no .
C49 H33B 3.0742 no .
C50 H53B 3.2356 no 1_556
C51 H7 3.5234 no 1_554
C51 H25 3.3037 no 1_554
C51 H62C 3.5671 no 1_554
C53 H18A 3.1864 no 1_554
C54 H57 3.2941 no 2_646
C54 H58 3.1849 no 2_646
C55 H11 3.3050 no 2_655
C55 H23 3.2737 no 2_656
C55 H34 2.9053 no 2_656
C55 H62B 3.1418 no 1_454
C55 H62C 3.5426 no 1_454
C56 H15 3.4593 no .
C56 H35 3.3145 no .
C57 H34 3.4805 no 2_656
C57 H40 3.0903 no 1_455
C57 H54 3.0638 no 2_656
C58 H20A 3.2836 no 2_656
C58 H54 3.2274 no 2_656
C60 H3 3.5370 no 1_556
C60 H12 3.2852 no 1_456
C60 H19 3.5590 no 2_646
C60 H39 3.4231 no 1_556
C60 H46 3.5974 no 1_556
C60 H62A 3.4520 no 2_647
C62 H11 3.4060 no 2_756
C62 H12 3.5324 no 2_756
C62 H19 3.2163 no 1_556
C62 H28 3.2475 no 1_556
C62 H40 3.5617 no 1_556
C62 H55 3.2043 no 1_656
H3 C60 3.5370 no 1_554
H3 H21 2.7298 no 2_645
H3 H23 3.3940 no 1_554
H3 H36 3.1034 no 2_646
H3 H47 3.4030 no 2_646
H3 H60A 2.8867 no 1_554
H3 H60C 3.2980 no 1_554
H7 O9 2.3696 no 1_656
H7 C16 3.3497 no 1_656
H7 C51 3.5234 no 1_556
H7 H18B 3.4414 no 1_655
H7 H32 3.3788 no 1_556
H7 H35 3.2073 no 1_656
H7 H42A 3.1083 no 1_556
H7 H51A 2.6599 no 1_556
H7 H53A 2.9183 no 1_656
H7 H59B 3.2869 no 1_655
H11 C21 3.1752 no 2_645
H11 C47 3.4076 no 2_646
H11 C55 3.3050 no 2_645
H11 C62 3.4060 no 2_746
H11 H21 2.5715 no 2_645
H11 H23 3.1156 no 1_554
H11 H36 3.4724 no 2_646
H11 H45A 3.2430 no 2_746
H11 H47 2.8951 no 2_646
H11 H55 2.8271 no 2_645
H11 H60B 3.2704 no 1_654
H11 H62A 3.5448 no 2_746
H11 H62B 2.5116 no 2_746
H12 C45 3.2269 no 2_746
H12 C60 3.2852 no 1_654
H12 C62 3.5324 no 2_746
H12 H20B 3.4633 no 1_655
H12 H45A 2.6343 no 2_746
H12 H45B 2.9487 no 2_746
H12 H46 3.3857 no 1_655
H12 H52B 3.3377 no 2_746
H12 H60A 3.4797 no 1_654
H12 H60B 2.9671 no 1_654
H12 H60C 2.8997 no 1_654
H12 H62A 3.1846 no 2_746
H12 H62B 3.1293 no 2_746
H15 O4 2.3877 no 1_455
H15 C22 3.4374 no 1_455
H15 C56 3.4593 no .
H15 H25 3.3646 no 1_455
H15 H33A 3.3807 no 1_455
H15 H38 3.2589 no .
H15 H49A 2.9838 no 1_455
H15 H50B 3.0456 no .
H15 H56B 2.6160 no .
H15 H61A 3.2629 no 1_455
H18A C32 3.2192 no 1_556
H18A C53 3.1864 no 1_556
H18A H32 2.4516 no 1_556
H18A H53A 2.8800 no 1_556
H18A H53B 2.9874 no 1_556
H18B O4 3.5496 no 1_455
H18B C6 3.2916 no 1_455
H18B C7 3.1596 no 1_455
H18B C25 2.8718 no 1_455
H18B H7 3.4414 no 1_455
H18B H25 2.9670 no 1_455
H18B H53A 3.1368 no 1_556
H18B H53B 3.3630 no 1_556
H19 C60 3.5590 no 2_656
H19 C62 3.2163 no 1_554
H19 H37A 3.5473 no 2_656
H19 H37B 2.9855 no 2_656
H19 H60A 2.7914 no 2_656
H19 H60B 3.5726 no 2_656
H19 H62A 2.5665 no 1_554
H19 H62C 2.9904 no 1_554
H20A C29 3.2277 no 2_646
H20A C30 3.5349 no 2_646
H20A C58 3.2836 no 2_646
H20A H30A 3.2720 no 2_646
H20A H30B 3.4503 no 2_646
H20A H58 3.3834 no 2_646
H20B C30 3.5984 no 2_646
H20B H12 3.4633 no 1_455
H20B H30A 2.9856 no 2_646
H20B H30B 3.5069 no 2_646
H20B H41 3.0836 no 1_455
H20B H60C 3.3309 no 1_554
H21 C3 3.2869 no 2_655
H21 C11 3.2117 no 2_655
H21 C23 3.3650 no 2_656
H21 H3 2.7298 no 2_655
H21 H11 2.5715 no 2_655
H21 H23 2.6047 no 2_656
H21 H34 3.1372 no 2_656
H21 H37B 3.3700 no 2_656
H21 H47 2.8948 no 1_554
H21 H60A 2.7444 no 2_656
H23 C3 3.5082 no 1_556
H23 C11 3.3558 no 1_556
H23 C21 3.1075 no 2_646
H23 C55 3.2737 no 2_646
H23 H3 3.3940 no 1_556
H23 H11 3.1156 no 1_556
H23 H21 2.6047 no 2_646
H23 H55 2.9268 no 2_646
H23 H60B 3.2591 no 1_655
H25 Br1 3.1077 no 1_655
H25 C51 3.3037 no 1_556
H25 H15 3.3646 no 1_655
H25 H18B 2.9670 no 1_655
H25 H32 3.3369 no 1_556
H25 H50B 3.5572 no 1_655
H25 H51A 2.7219 no 1_556
H25 H51B 3.1102 no 1_556
H27A O4 2.5595 no 1_455
H27A C6 3.5643 no 1_455
H27A C22 3.1912 no 1_455
H27A C41 3.5927 no 1_455
H27A H41 3.0627 no 1_455
H27A H54 3.3371 no 1_455
H27B C41 3.5454 no 1_455
H27B H30B 3.4720 no 2_646
H27B H41 2.7031 no 1_455
H28 C62 3.2475 no 1_554
H28 H61B 3.2433 no 1_554
H28 H62A 3.3658 no 1_554
H28 H62C 2.4821 no 1_554
H30A C20 3.5187 no 2_656
H30A H20A 3.2720 no 2_656
H30A H20B 2.9856 no 2_656
H30B H20A 3.4503 no 2_656
H30B H20B 3.5069 no 2_656
H30B H27B 3.4720 no 2_656
H30B H41 3.3197 no 2_756
H30B H57 3.0635 no 1_655
H30B H62C 3.4182 no 1_554
H32 C6 3.5471 no 1_554
H32 C7 3.1423 no 1_554
H32 C14 3.5917 no 1_554
H32 C18 3.4307 no 1_554
H32 C25 3.1134 no 1_554
H32 H7 3.3788 no 1_554
H32 H18A 2.4516 no 1_554
H32 H25 3.3369 no 1_554
H32 H50A 3.2778 no 1_554
H32 H59A 3.4746 no 1_554
H33A C15 3.1267 no 1_655
H33A C17 3.3598 no 1_655
H33A C35 2.8945 no 1_655
H33A C49 3.5262 no .
H33A H15 3.3807 no 1_655
H33A H35 2.9840 no 1_655
H33A H49A 3.0066 no .
H33A H49B 3.1772 no .
H33B C38 3.1385 no .
H33B C49 3.0742 no .
H33B H38 2.3842 no .
H33B H49A 2.8010 no .
H33B H49B 2.8402 no .
H34 C19 3.5692 no 2_646
H34 C21 2.9670 no 2_646
H34 C55 2.9053 no 2_646
H34 C57 3.4805 no 2_646
H34 H21 3.1372 no 2_646
H34 H55 3.0386 no 2_646
H35 Br2 3.0675 no 1_454
H35 C56 3.3145 no .
H35 H7 3.2073 no 1_454
H35 H33A 2.9840 no 1_455
H35 H38 3.3113 no .
H35 H56A 3.0744 no .
H35 H56B 2.7753 no .
H36 C3 3.1935 no 2_656
H36 C11 3.4080 no 2_656
H36 H3 3.1034 no 2_656
H36 H11 3.4724 no 2_656
H37A H19 3.5473 no 2_646
H37A H55 3.5543 no 2_546
H37B C19 3.1990 no 2_646
H37B C21 3.4136 no 2_646
H37B H19 2.9855 no 2_646
H37B H21 3.3700 no 2_646
H38 C13 3.5918 no .
H38 C15 3.0835 no .
H38 C33 3.3636 no .
H38 C35 3.1106 no .
H38 H15 3.2589 no .
H38 H33B 2.3842 no .
H38 H35 3.3113 no .
H38 H42B 3.3616 no .
H38 H61B 3.3302 no .
H39 C60 3.4231 no 1_554
H39 H59A 3.2708 no 1_554
H39 H60A 3.5416 no 1_554
H39 H60C 2.6719 no 1_554
H40 C57 3.0903 no 1_655
H40 C62 3.5617 no 1_554
H40 H57 2.4564 no 1_655
H40 H62C 2.5887 no 1_554
H41 C27 3.1466 no 1_655
H41 C46 3.2517 no 1_655
H41 H20B 3.0836 no 1_655
H41 H27A 3.0627 no 1_655
H41 H27B 2.7031 no 1_655
H41 H30B 3.3197 no 2_746
H41 H46 2.5359 no 1_655
H41 H52B 3.3646 no 2_746
H41 H57 3.1469 no 2_646
H42A O9 3.5790 no 1_655
H42A C7 3.3468 no 1_554
H42A C14 3.5853 no 1_554
H42A H7 3.1083 no 1_554
H42A H49B 2.7245 no .
H42B H38 3.3616 no .
H42B H49B 2.8568 no .
H42B H56A 3.2594 no .
H43 Br2 2.8322 no 1_554
H44 Br1 2.8447 no 1_554
H45A C11 3.3985 no 2_756
H45A C12 3.0729 no 2_756
H45A C36 3.5849 no 1_655
H45A C47 3.5607 no 1_655
H45A H11 3.2430 no 2_756
H45A H12 2.6343 no 2_756
H45B H12 2.9487 no 2_756
H46 C12 3.4236 no 1_455
H46 C41 2.9536 no 1_455
H46 C60 3.5974 no 1_554
H46 H12 3.3857 no 1_455
H46 H41 2.5359 no 1_455
H46 H60C 2.6217 no 1_554
H47 C11 3.4643 no 2_656
H47 C19 3.4932 no 1_556
H47 C21 3.0612 no 1_556
H47 H3 3.4030 no 2_656
H47 H11 2.8951 no 2_656
H47 H21 2.8948 no 1_556
H47 H62B 3.2125 no 1_455
H49A C15 3.5844 no 1_655
H49A C33 3.3739 no .
H49A H15 2.9838 no 1_655
H49A H33A 3.0066 no .
H49A H33B 2.8010 no .
H49A H61A 3.3423 no .
H49B Br2 3.3953 no 1_554
H49B C33 3.4301 no .
H49B C42 3.2383 no .
H49B H33A 3.1772 no .
H49B H33B 2.8402 no .
H49B H42A 2.7245 no .
H49B H42B 2.8568 no .
H50A H32 3.2778 no 1_556
H50A H51B 3.2896 no 1_556
H50A H53B 2.8041 no 1_556
H50B O4 3.4528 no 1_455
H50B C15 3.3685 no .
H50B H15 3.0456 no .
H50B H25 3.5572 no 1_455
H50B H53B 2.7535 no 1_556
H51A Br1 3.3806 no 1_654
H51A O9 2.6663 no 1_655
H51A C7 3.0218 no 1_554
H51A C25 3.0608 no 1_554
H51A H7 2.6599 no 1_554
H51A H25 2.7219 no 1_554
H51B Br1 3.4258 no 1_654
H51B C25 3.5777 no 1_554
H51B H25 3.1102 no 1_554
H51B H50A 3.2896 no 1_554
H51B H61A 3.2161 no 1_554
H51B H61B 3.3929 no 1_554
H51B H62C 2.9951 no 1_554
H52A O9 2.4772 no 1_655
H52A C16 3.0963 no 1_655
H52A C17 3.3986 no 1_655
H52A H58 3.4712 no 1_655
H52B C12 3.5581 no 2_756
H52B C41 3.5707 no 2_756
H52B H12 3.3377 no 2_756
H52B H41 3.3646 no 2_756
H52B H57 3.3488 no 1_655
H53A C7 3.5312 no 1_454
H53A C18 3.4841 no 1_554
H53A H7 2.9183 no 1_454
H53A H18A 2.8800 no 1_554
H53A H18B 3.1368 no 1_554
H53B Br1 3.3542 no 1_554
H53B C18 3.5857 no 1_554
H53B C50 3.2356 no 1_554
H53B H18A 2.9874 no 1_554
H53B H18B 3.3630 no 1_554
H53B H50A 2.8041 no 1_554
H53B H50B 2.7535 no 1_554
H54 C57 3.0638 no 2_646
H54 C58 3.2274 no 2_646
H54 H27A 3.3371 no 1_655
H54 H57 2.9996 no 2_646
H54 H58 3.2671 no 2_646
H55 C23 3.4159 no 2_656
H55 C34 3.4675 no 2_656
H55 C62 3.2043 no 1_454
H55 H11 2.8271 no 2_655
H55 H23 2.9268 no 2_656
H55 H34 3.0386 no 2_656
H55 H37A 3.5543 no 2_556
H55 H60B 3.1112 no 2_556
H55 H62A 3.3854 no 1_454
H55 H62B 2.6243 no 1_454
H55 H62C 3.1193 no 1_454
H56A Br2 3.3476 no 1_454
H56A C35 3.5559 no .
H56A H35 3.0744 no .
H56A H42B 3.2594 no .
H56A H59A 3.4804 no 1_554
H56A H59B 3.3544 no 1_554
H56A H60C 3.2252 no 1_554
H56B Br2 3.2821 no 1_454
H56B O4 2.7365 no 1_455
H56B C15 3.0368 no .
H56B C35 3.1246 no .
H56B H15 2.6160 no .
H56B H35 2.7753 no .
H57 C40 3.3566 no 1_455
H57 C41 3.3689 no 2_656
H57 C54 3.2941 no 2_656
H57 H30B 3.0635 no 1_455
H57 H40 2.4564 no 1_455
H57 H41 3.1469 no 2_656
H57 H52B 3.3488 no 1_455
H57 H54 2.9996 no 2_656
H57 H62C 3.3953 no 1_454
H58 C48 3.3398 no 2_656
H58 C54 3.1849 no 2_656
H58 H20A 3.3834 no 2_656
H58 H52A 3.4712 no 1_455
H58 H54 3.2671 no 2_656
H59A H32 3.4746 no 1_556
H59A H39 3.2708 no 1_556
H59A H56A 3.4804 no 1_556
H59B Br2 3.1917 no 1_455
H59B C7 3.1204 no 1_455
H59B C14 2.8884 no 1_455
H59B C23 3.4321 no 1_455
H59B H7 3.2869 no 1_455
H59B H56A 3.3544 no 1_556
H60A C19 3.3794 no 2_646
H60A C21 3.3453 no 2_646
H60A H3 2.8867 no 1_556
H60A H12 3.4797 no 1_456
H60A H19 2.7914 no 2_646
H60A H21 2.7444 no 2_646
H60A H39 3.5416 no 1_556
H60A H62A 2.9688 no 2_647
H60B C11 3.5497 no 1_456
H60B C12 3.3837 no 1_456
H60B C23 3.5107 no 1_455
H60B H11 3.2704 no 1_456
H60B H12 2.9671 no 1_456
H60B H19 3.5726 no 2_646
H60B H23 3.2591 no 1_455
H60B H55 3.1112 no 2_546
H60B H62A 3.0698 no 2_647
H60B H62B 3.5149 no 2_647
H60C C12 3.3587 no 1_456
H60C C39 3.3683 no 1_556
H60C C46 3.3137 no 1_556
H60C H3 3.2980 no 1_556
H60C H12 2.8997 no 1_456
H60C H20B 3.3309 no 1_556
H60C H39 2.6719 no 1_556
H60C H46 2.6217 no 1_556
H60C H56A 3.2252 no 1_556
H61A Br1 3.1749 no 1_655
H61A C13 2.9546 no 1_655
H61A C15 3.1552 no 1_655
H61A C47 3.5927 no 1_655
H61A H15 3.2629 no 1_655
H61A H49A 3.3423 no .
H61A H51B 3.2161 no 1_556
H61B H28 3.2433 no 1_556
H61B H38 3.3302 no .
H61B H51B 3.3929 no 1_556
H62A C19 3.4008 no 1_556
H62A C60 3.4520 no 2_657
H62A H11 3.5448 no 2_756
H62A H12 3.1846 no 2_756
H62A H19 2.5665 no 1_556
H62A H28 3.3658 no 1_556
H62A H55 3.3854 no 1_656
H62A H60A 2.9688 no 2_657
H62A H60B 3.0698 no 2_657
H62B C11 3.2755 no 2_756
H62B C12 3.5749 no 2_756
H62B C13 3.5931 no 1_655
H62B C47 3.4417 no 1_655
H62B C55 3.1418 no 1_656
H62B H11 2.5116 no 2_756
H62B H12 3.1293 no 2_756
H62B H47 3.2125 no 1_655
H62B H55 2.6243 no 1_656
H62B H60B 3.5149 no 2_657
H62C C28 3.2171 no 1_556
H62C C40 3.2117 no 1_556
H62C C51 3.5671 no 1_556
H62C C55 3.5426 no 1_656
H62C H19 2.9904 no 1_556
H62C H28 2.4821 no 1_556
H62C H30B 3.4182 no 1_556
H62C H40 2.5887 no 1_556
H62C H51B 2.9951 no 1_556
H62C H55 3.1193 no 1_656
H62C H57 3.3953 no 1_656

loop_
_geom_torsion_atom_site_label_1
_geom_torsion_atom_site_label_2
_geom_torsion_atom_site_label_3
_geom_torsion_atom_site_label_4
_geom_torsion
_geom_torsion_publ_flag
N31 O5 C26 C33 -140.1(3) no
N31 O5 C26 C42 -21.4(5) no
N31 O5 C26 C52 100.3(4) no
C26 O5 N31 C16 118.5(4) no
C26 O5 N31 C44 -56.8(5) no
N10 O8 C24 C18 -143.3(3) no
N10 O8 C24 C27 98.6(4) no
N10 O8 C24 C50 -25.0(5) no
C24 O8 N10 C22 118.2(4) no
C24 O8 N10 C43 -53.3(5) no
O8 N10 C22 O4 -176.2(4) no
O8 N10 C22 C6 7.3(6) no
O8 N10 C43 C39 -28.3(5) no
O8 N10 C43 C49 96.7(4) no
C22 N10 C43 C39 160.9(4) no
C22 N10 C43 C49 -74.1(5) no
C43 N10 C22 O4 -5.1(7) no
C43 N10 C22 C6 178.4(4) no
O5 N31 C16 O9 -176.8(4) no
O5 N31 C16 C17 4.9(6) no
O5 N31 C44 C28 -26.0(5) no
O5 N31 C44 C53 98.8(4) no
C16 N31 C44 C28 159.0(4) no
C16 N31 C44 C53 -76.2(5) no
C44 N31 C16 O9 -1.7(7) no
C44 N31 C16 C17 179.9(4) no
C11 C3 C48 C20 -179.7(5) no
C11 C3 C48 C54 -0.2(8) no
C48 C3 C11 C12 0.7(9) no
C22 C6 C25 C7 -178.3(4) no
C25 C6 C22 O4 43.0(6) no
C25 C6 C22 N10 -140.4(4) no
C22 C6 C34 C23 177.1(4) no
C34 C6 C22 O4 -133.2(5) no
C34 C6 C22 N10 43.4(6) no
C25 C6 C34 C23 0.9(7) no
C34 C6 C25 C7 -2.0(7) no
C14 C7 C25 C6 0.8(8) no
C25 C7 C14 Br2 179.5(4) no
C25 C7 C14 C23 1.7(8) no
C3 C11 C12 C41 -0.5(9) no
C11 C12 C41 C54 -0.2(9) no
Br1 C13 C15 C35 179.8(3) no
Br1 C13 C47 C36 179.1(3) no
C15 C13 C47 C36 -0.8(8) no
C47 C13 C15 C35 -0.3(7) no
Br2 C14 C23 C34 179.4(3) no
C7 C14 C23 C34 -2.7(8) no
C13 C15 C35 C17 1.3(7) no
O9 C16 C17 C35 46.6(6) no
O9 C16 C17 C36 -131.6(5) no
N31 C16 C17 C35 -135.1(4) no
N31 C16 C17 C36 46.7(6) no
C16 C17 C35 C15 -179.5(4) no
C16 C17 C36 C47 178.3(4) no
C35 C17 C36 C47 -0.0(7) no
C36 C17 C35 C15 -1.1(7) no
C24 C18 C37 C59 162.8(4) no
C37 C18 C24 O8 -56.2(5) no
C37 C18 C24 C27 55.4(6) no
C37 C18 C24 C50 -177.6(4) no
C21 C19 C29 C30 177.2(5) no
C21 C19 C29 C58 0.3(8) no
C29 C19 C21 C55 -0.3(8) no
C39 C20 C48 C3 -85.5(6) no
C39 C20 C48 C54 95.0(6) no
C48 C20 C39 C43 -58.8(6) no
C48 C20 C39 C46 168.3(4) no
C19 C21 C55 C57 0.2(9) no
C14 C23 C34 C6 1.4(8) no
O8 C24 C27 C46 -76.4(4) no
O8 C24 C50 C38 79.0(5) no
C18 C24 C27 C46 173.2(4) no
C18 C24 C50 C38 -166.8(4) no
C27 C24 C50 C38 -39.8(6) no
C50 C24 C27 C46 47.9(5) no
O5 C26 C33 C45 -55.8(5) no
O5 C26 C42 C32 77.7(5) no
O5 C26 C52 C40 -74.8(4) no
C33 C26 C42 C32 -167.3(4) no
C42 C26 C33 C45 -176.9(4) no
C33 C26 C52 C40 173.5(4) no
C52 C26 C33 C45 55.8(6) no
C42 C26 C52 C40 47.6(5) no
C52 C26 C42 C32 -38.8(6) no
C24 C27 C46 C39 61.1(5) no
C24 C27 C46 C56 -63.0(5) no
C30 C28 C40 C51 -178.3(4) no
C30 C28 C40 C52 59.4(6) no
C40 C28 C30 C29 161.6(4) no
C30 C28 C44 N31 -56.0(5) no
C30 C28 C44 C53 -178.7(4) no
C44 C28 C30 C29 -66.6(5) no
C40 C28 C44 N31 75.6(5) no
C40 C28 C44 C53 -47.1(5) no
C44 C28 C40 C51 51.1(5) no
C44 C28 C40 C52 -71.2(5) no
C19 C29 C30 C28 -81.1(6) no
C19 C29 C58 C57 -0.2(8) no
C30 C29 C58 C57 -177.1(5) no
C58 C29 C30 C28 95.6(6) no
C42 C32 C51 C40 -57.1(5) no
C51 C32 C42 C26 43.6(6) no
C42 C32 C53 C44 60.2(5) no
C53 C32 C42 C26 -77.4(6) no
C51 C32 C53 C44 -61.7(5) no
C53 C32 C51 C40 65.9(5) no
C26 C33 C45 C61 163.7(4) no
C17 C36 C47 C13 1.0(8) no
C18 C37 C59 C60 173.3(4) no
C49 C38 C50 C24 -77.4(5) no
C50 C38 C49 C43 60.3(5) no
C49 C38 C56 C46 64.6(5) no
C56 C38 C49 C43 -62.2(5) no
C50 C38 C56 C46 -59.2(5) no
C56 C38 C50 C24 45.3(6) no
C20 C39 C43 N10 -54.6(5) no
C20 C39 C43 C49 -178.4(4) no
C20 C39 C46 C27 59.4(6) no
C20 C39 C46 C56 -178.3(4) no
C43 C39 C46 C27 -73.1(5) no
C43 C39 C46 C56 49.2(5) no
C46 C39 C43 N10 78.0(5) no
C46 C39 C43 C49 -45.9(5) no
C28 C40 C51 C32 -59.4(5) no
C28 C40 C52 C26 59.9(5) no
C51 C40 C52 C26 -63.2(5) no
C52 C40 C51 C32 67.8(5) no
C12 C41 C54 C48 0.7(9) no
N10 C43 C49 C38 -74.2(5) no
C39 C43 C49 C38 51.8(5) no
N31 C44 C53 C32 -73.7(5) no
C28 C44 C53 C32 52.0(5) no
C33 C45 C61 C62 171.7(4) no
C27 C46 C56 C38 69.4(5) no
C39 C46 C56 C38 -57.0(5) no
C3 C48 C54 C41 -0.5(8) no
C20 C48 C54 C41 179.1(5) no
C21 C55 C57 C58 -0.2(9) no
C55 C57 C58 C29 0.2(9) no
